data_4027360
loop_
_publ_author_name
'Tatsuki Takahashi'
'Takashi Konno'
'Kenichi Ogata'
'Shin-ichi Fukuzawa'

_publ_section_title
;
 Stereochemistry of Substitution of the \a-Dimethylamino Group by
 Dialkylzinc in Chiral Benzylferrocene
;
_journal_name_full 'Journal of Organic Chemistry'
_journal_page_first 6638
_journal_page_last 6642
_journal_paper_doi 10.1021/jo3012013
_journal_volume 77
_journal_year 2012
_chemical_absolute_configuration 'CHOOSE rm ad rmad syn or unk'
_chemical_formula_moiety 'C42 H48 Fe2 Se2'
_chemical_formula_sum 'C42 H48 Fe2 Se2'
_chemical_formula_weight 822.46
_space_group_IT_number 19
_symmetry_cell_setting orthorhombic
_symmetry_Int_Tables_number 19
_symmetry_space_group_name_Hall 'P 2ac 2ab'
_symmetry_space_group_name_H-M 'P 21 21 21'
_atom_sites_solution_hydrogens geom
_atom_sites_solution_primary direct
_atom_sites_solution_secondary difmap
_cell_angle_alpha 90.0000
_cell_angle_beta 90.0000
_cell_angle_gamma 90.0000
_cell_formula_units_Z 4
_cell_length_a 9.3072(11)
_cell_length_b 20.213(3)
_cell_length_c 20.551(3)
_cell_measurement_reflns_used 8018
_cell_measurement_temperature 203
_cell_measurement_theta_max 27.58
_cell_measurement_theta_min 3.12
_cell_volume 3866.2(9)
_computing_cell_refinement 'RAPID AUTO'
_computing_data_collection 'RAPID AUTO (Rigaku, ????)'
_computing_data_reduction 'RAPID AUTO'
_computing_molecular_graphics 'CrystalStructure 4.0'
_computing_publication_material 'CrystalStructure 4.0 (Rigaku, 2010)'
_computing_structure_refinement 'CRYSTALS (Carruthers, et al., 1999)'
_computing_structure_solution SIR97
_diffrn_ambient_temperature 203
_diffrn_detector_area_resol_mean 10.000
_diffrn_measured_fraction_theta_full 0.963
_diffrn_measured_fraction_theta_max 0.963
_diffrn_measurement_device_type 'Rigaku R-AXIS RAPID'
_diffrn_measurement_method \w
_diffrn_radiation_type 'Mo K\a'
_diffrn_radiation_wavelength 0.71075
_diffrn_reflns_av_R_equivalents 0.1565
_diffrn_reflns_limit_h_max 12
_diffrn_reflns_limit_h_min -12
_diffrn_reflns_limit_k_max 26
_diffrn_reflns_limit_k_min -24
_diffrn_reflns_limit_l_max 26
_diffrn_reflns_limit_l_min -26
_diffrn_reflns_number 24633
_diffrn_reflns_theta_full 27.49
_diffrn_reflns_theta_max 27.48
_diffrn_standards_number 0
_exptl_absorpt_coefficient_mu 2.660
_exptl_absorpt_correction_T_max 0.923
_exptl_absorpt_correction_T_min 0.760
_exptl_absorpt_correction_type numerical
_exptl_absorpt_process_details 'NUMABS (Rigaku, 1999)'
_exptl_crystal_colour orange
_exptl_crystal_density_diffrn 1.413
_exptl_crystal_description needle
_exptl_crystal_F_000 1680.00
_exptl_crystal_size_max 0.120
_exptl_crystal_size_mid 0.030
_exptl_crystal_size_min 0.030
_refine_diff_density_max 2.220
_refine_diff_density_min -1.490
_refine_ls_abs_structure_details 'Flack, H. D. (1983), Acta Cryst. A39, 876-881.  3393 Friedel Pairs'
_refine_ls_abs_structure_Flack 0.09(4)
_refine_ls_extinction_method none
_refine_ls_goodness_of_fit_ref 1.000
_refine_ls_hydrogen_treatment mixed
_refine_ls_number_parameters 350
_refine_ls_number_reflns 8164
_refine_ls_R_factor_gt 0.1844
_refine_ls_shift/su_max 0.000
_refine_ls_structure_factor_coef Fsqd
_refine_ls_weighting_details 'w = 1/[2.1800\s(Fo^2^)]/(4Fo^2^)'
_refine_ls_weighting_scheme calc
_refine_ls_wR_factor_ref 0.2557
_reflns_number_gt 5531
_reflns_number_total 8164
_reflns_threshold_expression F^2^>2.0\s(F^2^)
_cod_data_source_file jo3012013_si_005.cif
_cod_data_source_block C36H34Fe2Se2.C6H14
_cod_original_cell_volume 3866.2(8)
_cod_database_code 4027360

loop_
_symmetry_equiv_pos_site_id
_symmetry_equiv_pos_as_xyz
1 +X,+Y,+Z
2 1/2+X,1/2-Y,-Z
3 -X,1/2+Y,1/2-Z
4 1/2-X,-Y,1/2+Z

loop_
_atom_site_label
_atom_site_type_symbol
_atom_site_fract_x
_atom_site_fract_y
_atom_site_fract_z
_atom_site_U_iso_or_equiv
_atom_site_adp_type
_atom_site_occupancy
_atom_site_symmetry_multiplicity
_atom_site_calc_flag
_atom_site_refinement_flags
Se(1) Se 0.67589(15) 0.70877(7) 0.35347(8) 0.0554(5) Uani 1.0 4 d .
Se(2) Se 0.78263(16) 0.60366(7) 0.34960(8) 0.0581(5) Uani 1.0 4 d .
Fe(1) Fe 0.7458(3) 0.84468(9) 0.44558(10) 0.0488(6) Uani 1.0 4 d .
Fe(2) Fe 0.7379(3) 0.46386(10) 0.43548(10) 0.0539(7) Uani 1.0 4 d .
C(1) C 0.6727(15) 0.5555(7) 0.4121(7) 0.046(5) Uani 1.0 4 d .
C(2) C 0.7105(17) 0.5510(8) 0.4798(7) 0.061(6) Uani 1.0 4 d .
C(3) C 0.6185(16) 0.5058(9) 0.5063(8) 0.059(6) Uani 1.0 4 d .
C(4) C 0.5268(16) 0.4811(9) 0.4586(9) 0.069(6) Uani 1.0 4 d .
C(5) C 0.5624(15) 0.5106(8) 0.3991(8) 0.048(5) Uani 1.0 4 d .
C(6) C 0.4839(15) 0.5023(8) 0.3338(7) 0.049(5) Uani 1.0 4 d .
C(7) C 0.3747(18) 0.5567(8) 0.3253(9) 0.081(7) Uani 1.0 4 d .
C(8) C 0.4259(17) 0.4320(9) 0.3256(9) 0.060(6) Uani 1.0 4 d .
C(9) C 0.492(2) 0.3872(10) 0.2879(9) 0.075(7) Uani 1.0 4 d .
C(10) C 0.437(3) 0.3227(12) 0.2835(11) 0.101(9) Uani 1.0 4 d .
C(11) C 0.316(3) 0.3045(11) 0.3133(10) 0.095(9) Uani 1.0 4 d .
C(12) C 0.2438(19) 0.3500(9) 0.3532(9) 0.075(6) Uani 1.0 4 d .
C(13) C 0.2987(16) 0.4126(9) 0.3546(9) 0.074(6) Uani 1.0 4 d .
C(14) C 0.7983(14) 0.7505(8) 0.4124(7) 0.051(5) Uani 1.0 4 d .
C(15) C 0.7862(16) 0.7518(7) 0.4819(6) 0.048(5) Uani 1.0 4 d .
C(16) C 0.8855(16) 0.7984(7) 0.5075(8) 0.057(6) Uani 1.0 4 d .
C(17) C 0.9579(14) 0.8272(8) 0.4538(6) 0.045(5) Uani 1.0 4 d .
C(18) C 0.9073(14) 0.7992(7) 0.3958(7) 0.040(4) Uiso 1.0 4 d .
C(19) C 0.9665(19) 0.8095(9) 0.3282(8) 0.070(6) Uani 1.0 4 d .
C(20) C 1.073(2) 0.7530(10) 0.3105(10) 0.112(9) Uani 1.0 4 d .
C(21) C 1.0316(18) 0.8774(9) 0.3192(8) 0.058(5) Uiso 1.0 4 d .
C(22) C 0.9599(18) 0.9274(9) 0.2905(7) 0.056(6) Uani 1.0 4 d .
C(23) C 1.014(2) 0.9884(11) 0.2828(8) 0.077(7) Uani 1.0 4 d .
C(24) C 1.152(3) 1.0015(9) 0.3041(8) 0.071(7) Uani 1.0 4 d .
C(25) C 1.2302(18) 0.9523(9) 0.3351(7) 0.062(6) Uani 1.0 4 d .
C(26) C 1.1731(16) 0.8930(8) 0.3407(8) 0.064(6) Uani 1.0 4 d .
C(27) C 0.936(3) 0.4481(11) 0.3925(12) 0.091(9) Uani 1.0 4 d .
C(28) C 0.9328(19) 0.4310(11) 0.4597(12) 0.088(8) Uani 1.0 4 d .
C(29) C 0.8365(19) 0.3803(8) 0.4700(10) 0.076(7) Uani 1.0 4 d .
C(30) C 0.778(2) 0.3657(9) 0.4117(11) 0.086(7) Uani 1.0 4 d .
C(31) C 0.835(3) 0.4075(10) 0.3662(11) 0.079(7) Uani 1.0 4 d .
C(32) C 0.5391(13) 0.8668(6) 0.4207(7) 0.086(3) Uiso 1.0 4 d .
C(33) C 0.5599(14) 0.8767(7) 0.4876(6) 0.086(3) Uiso 1.0 4 d .
C(34) C 0.6685(15) 0.9242(7) 0.4954(5) 0.086(3) Uiso 1.0 4 d .
C(35) C 0.7148(13) 0.9437(6) 0.4333(7) 0.086(3) Uiso 1.0 4 d .
C(36) C 0.6348(15) 0.9082(7) 0.3871(5) 0.086(3) Uiso 1.0 4 d .
C(37) C 0.541(4) 0.6318(14) 0.1615(18) 0.257(11) Uiso 1.0 4 d .
C(38) C 0.411(5) 0.6128(11) 0.1327(15) 0.257(11) Uiso 1.0 4 d .
C(39) C 0.287(4) 0.6511(18) 0.1435(12) 0.257(11) Uiso 1.0 4 d .
C(40) C 0.220(4) 0.6783(15) 0.0883(19) 0.476(11) Uiso 1.0 4 d .
C(41) C 0.048(4) 0.670(3) 0.100(2) 0.476(11) Uiso 1.0 4 d .
C(42) C -0.011(5) 0.702(3) 0.034(3) 0.476(11) Uiso 1.0 4 d .
H(1) H 0.7833 0.5744 0.5006 0.0730 Uiso 1.0 4 calc R
H(2) H 0.6183 0.4922 0.5496 0.0713 Uiso 1.0 4 calc R
H(3) H 0.4519 0.4514 0.4651 0.0824 Uiso 1.0 4 calc R
H(4) H 0.5571 0.5089 0.3002 0.0591 Uiso 1.0 4 calc R
H(5) H 0.4219 0.5989 0.3266 0.0974 Uiso 1.0 4 calc R
H(6) H 0.3273 0.5515 0.2841 0.0975 Uiso 1.0 4 calc R
H(7) H 0.3050 0.5543 0.3597 0.0974 Uiso 1.0 4 calc R
H(8) H 0.5750 0.3985 0.2653 0.0904 Uiso 1.0 4 calc R
H(9) H 0.4872 0.2915 0.2592 0.1215 Uiso 1.0 4 calc R
H(10) H 0.2802 0.2619 0.3082 0.1146 Uiso 1.0 4 calc R
H(11) H 0.1624 0.3384 0.3768 0.0905 Uiso 1.0 4 calc R
H(12) H 0.2483 0.4446 0.3778 0.0885 Uiso 1.0 4 calc R
H(13) H 0.7219 0.7269 0.5063 0.0582 Uiso 1.0 4 calc R
H(14) H 0.9023 0.8072 0.5512 0.0683 Uiso 1.0 4 calc R
H(15) H 1.0275 0.8601 0.4559 0.0537 Uiso 1.0 4 calc R
H(16) H 0.8850 0.8061 0.2982 0.0844 Uiso 1.0 4 calc R
H(17) H 1.1538 0.7557 0.3392 0.1345 Uiso 1.0 4 calc R
H(18) H 1.0260 0.7110 0.3161 0.1345 Uiso 1.0 4 calc R
H(19) H 1.1045 0.7573 0.2663 0.1345 Uiso 1.0 4 calc R
H(20) H 0.8662 0.9199 0.2767 0.0669 Uiso 1.0 4 calc R
H(21) H 0.9612 1.0216 0.2624 0.0925 Uiso 1.0 4 calc R
H(22) H 1.1940 1.0429 0.2975 0.0856 Uiso 1.0 4 calc R
H(23) H 1.3204 0.9610 0.3527 0.0745 Uiso 1.0 4 calc R
H(24) H 1.2279 0.8588 0.3581 0.0766 Uiso 1.0 4 calc R
H(25) H 0.9932 0.4789 0.3712 0.1094 Uiso 1.0 4 calc R
H(26) H 0.9854 0.4523 0.4919 0.1053 Uiso 1.0 4 calc R
H(27) H 0.8175 0.3585 0.5090 0.0906 Uiso 1.0 4 calc R
H(28) H 0.7094 0.3332 0.4032 0.1035 Uiso 1.0 4 calc R
H(29) H 0.8075 0.4084 0.3227 0.0942 Uiso 1.0 4 calc R
H(30) H 0.4718(18) 0.8372(9) 0.4016(9) 0.086(3) Uiso 1.0 4 d .
H(31) H 0.509(2) 0.8549(10) 0.5217(8) 0.086(3) Uiso 1.0 4 d .
H(32) H 0.705(3) 0.9403(10) 0.5356(6) 0.086(3) Uiso 1.0 4 d .
H(33) H 0.7877(17) 0.9754(9) 0.4240(9) 0.086(3) Uiso 1.0 4 d .
H(34) H 0.644(3) 0.9116(11) 0.3412(5) 0.086(3) Uiso 1.0 4 d .

loop_
_atom_site_aniso_label
_atom_site_aniso_U_11
_atom_site_aniso_U_22
_atom_site_aniso_U_33
_atom_site_aniso_U_12
_atom_site_aniso_U_13
_atom_site_aniso_U_23
Se(1) 0.0571(9) 0.0437(10) 0.0654(10) -0.0074(8) -0.0122(9) 0.0034(9)
Se(2) 0.0638(10) 0.0464(10) 0.0640(10) -0.0068(8) 0.0153(9) -0.0100(9)
Fe(1) 0.0439(12) 0.0422(13) 0.0602(13) 0.0030(11) 0.0003(12) -0.0012(11)
Fe(2) 0.0589(14) 0.0422(14) 0.0605(13) 0.0007(12) -0.0073(13) -0.0041(11)
C(1) 0.044(9) 0.034(9) 0.061(10) 0.015(7) 0.028(8) 0.008(7)
C(2) 0.056(11) 0.068(12) 0.059(10) 0.001(9) 0.016(9) -0.026(9)
C(3) 0.038(9) 0.085(14) 0.056(11) 0.002(9) -0.010(9) 0.004(10)
C(4) 0.036(10) 0.062(12) 0.108(15) -0.012(8) 0.035(10) 0.001(11)
C(5) 0.025(8) 0.051(11) 0.069(11) -0.006(7) 0.002(8) 0.013(9)
C(6) 0.043(9) 0.062(12) 0.043(10) -0.007(8) -0.019(8) 0.002(8)
C(7) 0.075(12) 0.060(13) 0.108(16) -0.009(10) -0.029(11) 0.026(11)
C(8) 0.045(10) 0.061(13) 0.074(13) -0.021(9) -0.015(9) 0.000(10)
C(9) 0.084(14) 0.073(15) 0.070(13) -0.030(12) -0.004(11) -0.024(11)
C(10) 0.076(15) 0.102(19) 0.126(19) -0.015(14) 0.003(14) -0.042(15)
C(11) 0.097(17) 0.082(17) 0.108(16) -0.006(14) -0.038(14) -0.016(14)
C(12) 0.075(12) 0.059(12) 0.092(13) -0.025(11) -0.050(14) 0.025(11)
C(13) 0.060(11) 0.069(13) 0.092(13) 0.001(9) -0.025(11) -0.014(12)
C(14) 0.036(9) 0.051(10) 0.066(10) 0.008(7) 0.002(7) -0.012(8)
C(15) 0.067(11) 0.028(9) 0.050(9) 0.000(8) 0.006(8) 0.014(7)
C(16) 0.057(10) 0.038(11) 0.076(12) 0.014(9) -0.009(9) -0.011(9)
C(17) 0.031(8) 0.071(12) 0.032(8) 0.002(7) -0.008(7) -0.004(8)
C(19) 0.071(12) 0.084(14) 0.055(11) -0.023(10) 0.014(9) -0.012(10)
C(20) 0.111(17) 0.089(17) 0.136(18) 0.006(14) 0.072(14) -0.030(15)
C(22) 0.071(12) 0.066(12) 0.030(9) -0.015(10) 0.002(8) -0.010(8)
C(23) 0.073(14) 0.095(17) 0.064(12) -0.021(12) -0.010(10) 0.020(11)
C(24) 0.107(16) 0.056(13) 0.051(10) -0.041(12) 0.020(11) -0.004(9)
C(25) 0.059(10) 0.070(13) 0.057(10) -0.010(10) 0.022(9) -0.002(9)
C(26) 0.070(11) 0.042(11) 0.080(12) -0.010(9) 0.010(10) 0.007(9)
C(27) 0.071(15) 0.067(16) 0.14(2) 0.012(12) 0.018(13) -0.003(15)
C(28) 0.061(13) 0.101(18) 0.101(17) 0.002(12) -0.051(12) -0.013(14)
C(29) 0.068(12) 0.042(11) 0.116(17) -0.011(10) -0.012(12) -0.010(11)
C(30) 0.086(15) 0.044(12) 0.130(16) -0.004(11) -0.029(14) -0.056(12)
C(31) 0.082(13) 0.048(13) 0.106(17) 0.028(11) -0.008(14) -0.007(12)

loop_
_atom_type_symbol
_atom_type_description
_atom_type_scat_dispersion_real
_atom_type_scat_dispersion_imag
_atom_type_scat_source
C C 0.0033 0.0016
;
International Tables for Crystallography
(1992, Vol. C, Tables 4.2.6.8 and 6.1.1.4)
;
H H 0.0000 0.0000
;
International Tables for Crystallography
(1992, Vol. C, Table 6.1.1.4)
;
Fe Fe 0.3463 0.8444
;
International Tables for Crystallography
(1992, Vol. C, Tables 4.2.6.8 and 6.1.1.4)
;
Se Se -0.0929 2.2259
;
International Tables for Crystallography
(1992, Vol. C, Tables 4.2.6.8 and 6.1.1.4)
;

loop_
_geom_angle_atom_site_label_1
_geom_angle_atom_site_label_2
_geom_angle_atom_site_label_3
_geom_angle
_geom_angle_publ_flag
Se(2) Se(1) C(14) 99.9(5) yes
Se(1) Se(2) C(1) 102.2(4) yes
C(14) Fe(1) C(15) 40.5(6) yes
C(14) Fe(1) C(16) 68.6(6) yes
C(14) Fe(1) C(17) 68.7(6) yes
C(14) Fe(1) C(18) 41.3(6) yes
C(14) Fe(1) C(32) 109.8(5) yes
C(14) Fe(1) C(33) 128.9(6) yes
C(14) Fe(1) C(34) 165.9(6) yes
C(14) Fe(1) C(35) 153.0(6) yes
C(14) Fe(1) C(36) 120.1(6) yes
C(15) Fe(1) C(16) 40.5(6) yes
C(15) Fe(1) C(17) 68.3(6) yes
C(15) Fe(1) C(18) 68.6(6) yes
C(15) Fe(1) C(32) 117.6(6) yes
C(15) Fe(1) C(33) 106.9(6) yes
C(15) Fe(1) C(34) 127.1(5) yes
C(15) Fe(1) C(35) 165.5(6) yes
C(15) Fe(1) C(36) 151.9(6) yes
C(16) Fe(1) C(17) 40.9(6) yes
C(16) Fe(1) C(18) 68.7(6) yes
C(16) Fe(1) C(32) 148.8(6) yes
C(16) Fe(1) C(33) 114.9(6) yes
C(16) Fe(1) C(34) 105.9(6) yes
C(16) Fe(1) C(35) 128.1(6) yes
C(16) Fe(1) C(36) 167.5(6) yes
C(17) Fe(1) C(18) 40.4(6) yes
C(17) Fe(1) C(32) 169.9(6) yes
C(17) Fe(1) C(33) 148.5(5) yes
C(17) Fe(1) C(34) 116.3(6) yes
C(17) Fe(1) C(35) 108.7(6) yes
C(17) Fe(1) C(36) 131.1(6) yes
C(18) Fe(1) C(32) 132.0(6) yes
C(18) Fe(1) C(33) 169.1(6) yes
C(18) Fe(1) C(34) 150.3(6) yes
C(18) Fe(1) C(35) 119.0(6) yes
C(18) Fe(1) C(36) 111.3(5) yes
C(32) Fe(1) C(33) 40.2(5) yes
C(32) Fe(1) C(34) 67.7(5) yes
C(32) Fe(1) C(35) 67.7(5) yes
C(32) Fe(1) C(36) 40.3(5) yes
C(33) Fe(1) C(34) 40.3(6) yes
C(33) Fe(1) C(35) 67.7(5) yes
C(33) Fe(1) C(36) 67.7(5) yes
C(34) Fe(1) C(35) 40.3(5) yes
C(34) Fe(1) C(36) 67.7(5) yes
C(35) Fe(1) C(36) 40.3(5) yes
C(1) Fe(2) C(2) 42.0(6) yes
C(1) Fe(2) C(3) 67.6(7) yes
C(1) Fe(2) C(4) 67.0(7) yes
C(1) Fe(2) C(5) 40.4(6) yes
C(1) Fe(2) C(27) 108.0(8) yes
C(1) Fe(2) C(28) 129.9(8) yes
C(1) Fe(2) C(29) 168.2(7) yes
C(1) Fe(2) C(30) 151.5(8) yes
C(1) Fe(2) C(31) 118.9(7) yes
C(2) Fe(2) C(3) 39.8(7) yes
C(2) Fe(2) C(4) 67.8(7) yes
C(2) Fe(2) C(5) 69.8(7) yes
C(2) Fe(2) C(27) 116.4(8) yes
C(2) Fe(2) C(28) 107.2(8) yes
C(2) Fe(2) C(29) 128.7(7) yes
C(2) Fe(2) C(30) 166.4(8) yes
C(2) Fe(2) C(31) 150.3(8) yes
C(3) Fe(2) C(4) 40.0(7) yes
C(3) Fe(2) C(5) 68.1(7) yes
C(3) Fe(2) C(27) 149.8(8) yes
C(3) Fe(2) C(28) 117.5(8) yes
C(3) Fe(2) C(29) 110.0(8) yes
C(3) Fe(2) C(30) 132.0(8) yes
C(3) Fe(2) C(31) 169.8(8) yes
C(4) Fe(2) C(5) 40.1(7) yes
C(4) Fe(2) C(27) 168.0(9) yes
C(4) Fe(2) C(28) 150.5(9) yes
C(4) Fe(2) C(29) 119.3(7) yes
C(4) Fe(2) C(30) 112.8(7) yes
C(4) Fe(2) C(31) 133.1(8) yes
C(5) Fe(2) C(27) 129.1(8) yes
C(5) Fe(2) C(28) 168.1(8) yes
C(5) Fe(2) C(29) 150.7(7) yes
C(5) Fe(2) C(30) 120.1(7) yes
C(5) Fe(2) C(31) 111.1(8) yes
C(27) Fe(2) C(28) 41.0(10) yes
C(27) Fe(2) C(29) 67.8(8) yes
C(27) Fe(2) C(30) 66.0(8) yes
C(27) Fe(2) C(31) 38.6(9) yes
C(28) Fe(2) C(29) 39.8(8) yes
C(28) Fe(2) C(30) 65.1(9) yes
C(28) Fe(2) C(31) 65.4(9) yes
C(29) Fe(2) C(30) 38.2(8) yes
C(29) Fe(2) C(31) 65.3(8) yes
C(30) Fe(2) C(31) 38.9(9) yes
Se(2) C(1) Fe(2) 118.0(7) yes
Se(2) C(1) C(2) 123.5(11) yes
Se(2) C(1) C(5) 126.6(11) yes
Fe(2) C(1) C(2) 68.7(9) yes
Fe(2) C(1) C(5) 70.7(9) yes
C(2) C(1) C(5) 108.9(13) yes
Fe(2) C(2) C(1) 69.3(8) yes
Fe(2) C(2) C(3) 70.8(10) yes
C(1) C(2) C(3) 106.0(14) yes
Fe(2) C(3) C(2) 69.4(10) yes
Fe(2) C(3) C(4) 71.3(10) yes
C(2) C(3) C(4) 110.0(15) yes
Fe(2) C(4) C(3) 68.7(9) yes
Fe(2) C(4) C(5) 69.1(9) yes
C(3) C(4) C(5) 108.6(14) yes
Fe(2) C(5) C(1) 68.9(8) yes
Fe(2) C(5) C(4) 70.7(9) yes
Fe(2) C(5) C(6) 130.8(11) yes
C(1) C(5) C(4) 106.5(14) yes
C(1) C(5) C(6) 126.0(13) yes
C(4) C(5) C(6) 127.1(13) yes
C(5) C(6) C(7) 110.1(13) yes
C(5) C(6) C(8) 111.5(12) yes
C(7) C(6) C(8) 115.3(13) yes
C(6) C(8) C(9) 121.9(15) yes
C(6) C(8) C(13) 121.2(15) yes
C(9) C(8) C(13) 116.8(17) yes
C(8) C(9) C(10) 119.8(18) yes
C(9) C(10) C(11) 122(2) yes
C(10) C(11) C(12) 119(2) yes
C(11) C(12) C(13) 116.1(17) yes
C(8) C(13) C(12) 125.0(17) yes
Se(1) C(14) Fe(1) 118.9(7) yes
Se(1) C(14) C(15) 127.5(11) yes
Se(1) C(14) C(18) 125.5(11) yes
Fe(1) C(14) C(15) 68.8(8) yes
Fe(1) C(14) C(18) 67.7(8) yes
C(15) C(14) C(18) 105.9(12) yes
Fe(1) C(15) C(14) 70.7(8) yes
Fe(1) C(15) C(16) 69.4(8) yes
C(14) C(15) C(16) 109.3(13) yes
Fe(1) C(16) C(15) 70.1(9) yes
Fe(1) C(16) C(17) 68.3(9) yes
C(15) C(16) C(17) 107.1(13) yes
Fe(1) C(17) C(16) 70.8(8) yes
Fe(1) C(17) C(18) 70.7(8) yes
C(16) C(17) C(18) 109.6(13) yes
Fe(1) C(18) C(14) 70.9(8) yes
Fe(1) C(18) C(17) 68.8(8) yes
Fe(1) C(18) C(19) 132.0(11) yes
C(14) C(18) C(17) 108.1(12) yes
C(14) C(18) C(19) 124.3(13) yes
C(17) C(18) C(19) 127.2(13) yes
C(18) C(19) C(20) 110.3(14) yes
C(18) C(19) C(21) 112.6(14) yes
C(20) C(19) C(21) 112.6(15) yes
C(19) C(21) C(22) 122.4(15) yes
C(19) C(21) C(26) 122.2(15) yes
C(22) C(21) C(26) 115.4(16) yes
C(21) C(22) C(23) 123.8(16) yes
C(22) C(23) C(24) 119.1(17) yes
C(23) C(24) C(25) 119.5(17) yes
C(24) C(25) C(26) 118.9(16) yes
C(21) C(26) C(25) 123.2(15) yes
Fe(2) C(27) C(28) 66.8(12) yes
Fe(2) C(27) C(31) 69.5(13) yes
C(28) C(27) C(31) 103.1(19) yes
Fe(2) C(28) C(27) 72.2(12) yes
Fe(2) C(28) C(29) 72.3(11) yes
C(27) C(28) C(29) 110.1(19) yes
Fe(2) C(29) C(28) 67.9(11) yes
Fe(2) C(29) C(30) 72.0(11) yes
C(28) C(29) C(30) 106.8(19) yes
Fe(2) C(30) C(29) 69.8(11) yes
Fe(2) C(30) C(31) 69.0(12) yes
C(29) C(30) C(31) 108.2(17) yes
Fe(2) C(31) C(27) 71.9(13) yes
Fe(2) C(31) C(30) 72.2(13) yes
C(27) C(31) C(30) 112(2) yes
Fe(1) C(32) C(33) 69.8(8) yes
Fe(1) C(32) C(36) 69.8(7) yes
C(33) C(32) C(36) 107.971 yes
Fe(1) C(33) C(32) 69.9(7) yes
Fe(1) C(33) C(34) 69.8(8) yes
C(32) C(33) C(34) 107.993 yes
Fe(1) C(34) C(33) 70.0(8) yes
Fe(1) C(34) C(35) 69.9(7) yes
C(33) C(34) C(35) 108.066 yes
Fe(1) C(35) C(34) 69.8(8) yes
Fe(1) C(35) C(36) 69.9(8) yes
C(34) C(35) C(36) 107.910 yes
Fe(1) C(36) C(32) 69.9(7) yes
Fe(1) C(36) C(35) 69.8(7) yes
C(32) C(36) C(35) 108.060 yes
C(37) C(38) C(39) 119.451 yes
C(38) C(39) C(40) 116.637 yes
C(39) C(40) C(41) 105.781 yes
C(40) C(41) C(42) 99.918 yes
Fe(2) C(2) H(1) 124.296 no
C(1) C(2) H(1) 126.261 no
C(3) C(2) H(1) 127.761 no
Fe(2) C(3) H(2) 124.492 no
C(2) C(3) H(2) 125.422 no
C(4) C(3) H(2) 124.562 no
Fe(2) C(4) H(3) 129.912 no
C(3) C(4) H(3) 126.090 no
C(5) C(4) H(3) 125.302 no
C(5) C(6) H(4) 105.685 no
C(7) C(6) H(4) 106.720 no
C(8) C(6) H(4) 107.002 no
C(6) C(7) H(5) 109.674 no
C(6) C(7) H(6) 109.402 no
C(6) C(7) H(7) 109.423 no
H(5) C(7) H(6) 109.444 no
H(5) C(7) H(7) 109.448 no
H(6) C(7) H(7) 109.437 no
C(8) C(9) H(8) 120.312 no
C(10) C(9) H(8) 119.908 no
C(9) C(10) H(9) 118.809 no
C(11) C(10) H(9) 118.811 no
C(10) C(11) H(10) 120.562 no
C(12) C(11) H(10) 119.989 no
C(11) C(12) H(11) 122.113 no
C(13) C(12) H(11) 121.733 no
C(8) C(13) H(12) 117.160 no
C(12) C(13) H(12) 117.821 no
Fe(1) C(15) H(13) 124.946 no
C(14) C(15) H(13) 125.365 no
C(16) C(15) H(13) 125.325 no
Fe(1) C(16) H(14) 128.331 no
C(15) C(16) H(14) 126.480 no
C(17) C(16) H(14) 126.382 no
Fe(1) C(17) H(15) 124.181 no
C(16) C(17) H(15) 126.039 no
C(18) C(17) H(15) 124.362 no
C(18) C(19) H(16) 106.748 no
C(20) C(19) H(16) 106.981 no
C(21) C(19) H(16) 107.260 no
C(19) C(20) H(17) 108.299 no
C(19) C(20) H(18) 109.593 no
C(19) C(20) H(19) 110.606 no
H(17) C(20) H(18) 109.446 no
H(17) C(20) H(19) 109.442 no
H(18) C(20) H(19) 109.434 no
C(21) C(22) H(20) 118.394 no
C(23) C(22) H(20) 117.756 no
C(22) C(23) H(21) 121.303 no
C(24) C(23) H(21) 119.545 no
C(23) C(24) H(22) 120.798 no
C(25) C(24) H(22) 119.655 no
C(24) C(25) H(23) 120.935 no
C(26) C(25) H(23) 120.154 no
C(21) C(26) H(24) 117.560 no
C(25) C(26) H(24) 119.239 no
Fe(2) C(27) H(25) 127.738 no
C(28) C(27) H(25) 128.946 no
C(31) C(27) H(25) 127.932 no
Fe(2) C(28) H(26) 120.193 no
C(27) C(28) H(26) 124.718 no
C(29) C(28) H(26) 125.171 no
Fe(2) C(29) H(27) 127.058 no
C(28) C(29) H(27) 127.541 no
C(30) C(29) H(27) 125.647 no
Fe(2) C(30) H(28) 126.723 no
C(29) C(30) H(28) 126.637 no
C(31) C(30) H(28) 125.131 no
Fe(2) C(31) H(29) 122.569 no
C(27) C(31) H(29) 124.132 no
C(30) C(31) H(29) 124.091 no
Fe(1) C(32) H(30) 125.9(14) no
C(33) C(32) H(30) 125.935 no
C(36) C(32) H(30) 126.094 no
Fe(1) C(33) H(31) 125.8(16) no
C(32) C(33) H(31) 125.981 no
C(34) C(33) H(31) 126.026 no
Fe(1) C(34) H(32) 125.8(16) no
C(33) C(34) H(32) 126.009 no
C(35) C(34) H(32) 125.925 no
Fe(1) C(35) H(33) 125.8(14) no
C(34) C(35) H(33) 126.103 no
C(36) C(35) H(33) 125.987 no
Fe(1) C(36) H(34) 125.8(17) no
C(32) C(36) H(34) 125.985 no
C(35) C(36) H(34) 125.955 no

loop_
_geom_bond_atom_site_label_1
_geom_bond_atom_site_label_2
_geom_bond_distance
_geom_bond_publ_flag
Se(1) Se(2) 2.347(2) yes
Se(1) C(14) 1.864(14) yes
Se(2) C(1) 1.909(14) yes
Fe(1) C(14) 2.081(15) yes
Fe(1) C(15) 2.055(14) yes
Fe(1) C(16) 2.045(16) yes
Fe(1) C(17) 2.013(13) yes
Fe(1) C(18) 2.037(13) yes
Fe(1) C(32) 2.040(12) yes
Fe(1) C(33) 2.038(13) yes
Fe(1) C(34) 2.036(13) yes
Fe(1) C(35) 2.038(12) yes
Fe(1) C(36) 2.039(13) yes
Fe(2) C(1) 2.008(14) yes
Fe(2) C(2) 2.000(16) yes
Fe(2) C(3) 2.018(16) yes
Fe(2) C(4) 2.051(16) yes
Fe(2) C(5) 2.030(14) yes
Fe(2) C(27) 2.07(3) yes
Fe(2) C(28) 1.994(19) yes
Fe(2) C(29) 2.049(18) yes
Fe(2) C(30) 2.076(19) yes
Fe(2) C(31) 2.04(2) yes
C(1) C(2) 1.44(2) yes
C(1) C(5) 1.40(2) yes
C(2) C(3) 1.37(3) yes
C(3) C(4) 1.39(3) yes
C(4) C(5) 1.40(3) yes
C(5) C(6) 1.54(2) yes
C(6) C(7) 1.51(3) yes
C(6) C(8) 1.53(3) yes
C(8) C(9) 1.34(3) yes
C(8) C(13) 1.38(3) yes
C(9) C(10) 1.40(3) yes
C(10) C(11) 1.33(4) yes
C(11) C(12) 1.40(3) yes
C(12) C(13) 1.37(3) yes
C(14) C(15) 1.433(19) yes
C(14) C(18) 1.45(2) yes
C(15) C(16) 1.42(2) yes
C(16) C(17) 1.42(2) yes
C(17) C(18) 1.400(19) yes
C(18) C(19) 1.51(2) yes
C(19) C(20) 1.55(3) yes
C(19) C(21) 1.51(3) yes
C(21) C(22) 1.35(3) yes
C(21) C(26) 1.42(3) yes
C(22) C(23) 1.34(3) yes
C(23) C(24) 1.39(3) yes
C(24) C(25) 1.39(3) yes
C(25) C(26) 1.32(3) yes
C(27) C(28) 1.42(4) yes
C(27) C(31) 1.36(3) yes
C(28) C(29) 1.38(3) yes
C(29) C(30) 1.35(3) yes
C(30) C(31) 1.37(3) yes
C(32) C(33) 1.402 yes
C(32) C(36) 1.404 yes
C(33) C(34) 1.403 yes
C(34) C(35) 1.404 yes
C(35) C(36) 1.403 yes
C(37) C(38) 1.405 yes
C(38) C(39) 1.407 yes
C(39) C(40) 1.405 yes
C(40) C(41) 1.630 yes
C(41) C(42) 1.596 yes
C(2) H(1) 0.930 no
C(3) H(2) 0.930 no
C(4) H(3) 0.930 no
C(6) H(4) 0.980 no
C(7) H(5) 0.960 no
C(7) H(6) 0.960 no
C(7) H(7) 0.960 no
C(9) H(8) 0.930 no
C(10) H(9) 0.930 no
C(11) H(10) 0.930 no
C(12) H(11) 0.930 no
C(13) H(12) 0.930 no
C(15) H(13) 0.930 no
C(16) H(14) 0.930 no
C(17) H(15) 0.930 no
C(19) H(16) 0.980 no
C(20) H(17) 0.960 no
C(20) H(18) 0.960 no
C(20) H(19) 0.960 no
C(22) H(20) 0.930 no
C(23) H(21) 0.930 no
C(24) H(22) 0.930 no
C(25) H(23) 0.930 no
C(26) H(24) 0.930 no
C(27) H(25) 0.930 no
C(28) H(26) 0.930 no
C(29) H(27) 0.930 no
C(30) H(28) 0.930 no
C(31) H(29) 0.930 no
C(32) H(30) 0.951 no
C(33) H(31) 0.953 no
C(34) H(32) 0.951 no
C(35) H(33) 0.953 no
C(36) H(34) 0.951 no
